data_2226750
loop_
_publ_author_name
'Wang, Hai-Wen'

_publ_section_title
;
 (<i>E</i>,<i>E</i>)-3,3'-Dimethyl-1,1'-diphenyl-4,4'-{(ethane-1,2-diyldiimino)bis[(2-furyl)methylidyne]}di-1<i>H</i>-pyrazol-5(4<i>H</i>)-one
;
_journal_coeditor_code ZQ2042
_journal_issue 7
_journal_name_full 'Acta Crystallographica Section E'
_journal_page_first o1534
_journal_paper_doi 10.1107/S160053681001980X
_journal_volume 66
_journal_year 2010
_chemical_formula_iupac 'C32 H28 N6 O4'
_chemical_formula_moiety 'C32 H28 N6 O4'
_chemical_formula_sum 'C32 H28 N6 O4'
_chemical_formula_weight 560.60
_chemical_name_systematic
;
(<i>E</i>,<i>E</i>)-3,3'-Dimethyl-1,1'-diphenyl-4,4'-{(ethane-1,2-
diyldiimino)bis[(2-furyl)methylidyne]}di-1<i>H</i>-pyrazol-5(4<i>H</i>)-one
;
_space_group_IT_number 14
_symmetry_cell_setting monoclinic
_symmetry_space_group_name_Hall '-P 2ybc'
_symmetry_space_group_name_H-M 'P 1 21/c 1'
_atom_sites_solution_hydrogens geom
_atom_sites_solution_primary direct
_atom_sites_solution_secondary difmap
_audit_creation_method SHELXL-97
_cell_angle_alpha 90.00
_cell_angle_beta 93.9370(10)
_cell_angle_gamma 90.00
_cell_formula_units_Z 2
_cell_length_a 10.7438(6)
_cell_length_b 7.6999(4)
_cell_length_c 16.8273(9)
_cell_measurement_reflns_used 1740
_cell_measurement_temperature 295(2)
_cell_measurement_theta_max 22.86
_cell_measurement_theta_min 2.43
_cell_volume 1388.77(13)
_computing_cell_refinement 'SAINT (Bruker, 2005)'
_computing_data_collection 'APEX2 (Bruker, 2005)'
_computing_data_reduction 'SAINT (Bruker, 2005)'
_computing_molecular_graphics 'SHELXTL (Sheldrick, 2008)'
_computing_publication_material 'SHELXL97 (Sheldrick, 2008)'
_computing_structure_refinement 'SHELXL97 (Sheldrick, 2008)'
_computing_structure_solution 'SHELXS97 (Sheldrick, 2008)'
_diffrn_ambient_temperature 295(2)
_diffrn_measured_fraction_theta_full 0.991
_diffrn_measured_fraction_theta_max 0.991
_diffrn_measurement_device_type 'Bruker APEXII CCD area-detector'
_diffrn_measurement_method 'phi and omega scans'
_diffrn_radiation_monochromator graphite
_diffrn_radiation_source 'fine-focus sealed tube'
_diffrn_radiation_type MoK\a
_diffrn_radiation_wavelength 0.71073
_diffrn_reflns_av_R_equivalents 0.0256
_diffrn_reflns_av_sigmaI/netI 0.0322
_diffrn_reflns_limit_h_max 13
_diffrn_reflns_limit_h_min -12
_diffrn_reflns_limit_k_max 6
_diffrn_reflns_limit_k_min -10
_diffrn_reflns_limit_l_max 21
_diffrn_reflns_limit_l_min -21
_diffrn_reflns_number 8081
_diffrn_reflns_theta_full 27.50
_diffrn_reflns_theta_max 27.50
_diffrn_reflns_theta_min 1.90
_exptl_absorpt_coefficient_mu 0.091
_exptl_absorpt_correction_type none
_exptl_crystal_colour yellow
_exptl_crystal_density_diffrn 1.341
_exptl_crystal_density_method 'not measured'
_exptl_crystal_description block
_exptl_crystal_F_000 588
_exptl_crystal_size_max 0.22
_exptl_crystal_size_mid 0.20
_exptl_crystal_size_min 0.20
_refine_diff_density_max 0.157
_refine_diff_density_min -0.214
_refine_ls_extinction_method none
_refine_ls_goodness_of_fit_ref 1.015
_refine_ls_hydrogen_treatment mixed
_refine_ls_matrix_type full
_refine_ls_number_parameters 195
_refine_ls_number_reflns 3145
_refine_ls_number_restraints 0
_refine_ls_restrained_S_all 1.015
_refine_ls_R_factor_all 0.0829
_refine_ls_R_factor_gt 0.0460
_refine_ls_shift/su_max 0.000
_refine_ls_shift/su_mean 0.000
_refine_ls_structure_factor_coef Fsqd
_refine_ls_weighting_details 'calc w=1/[\s^2^(Fo^2^)+(0.0585P)^2^+0.2282P] where P=(Fo^2^+2Fc^2^)/3'
_refine_ls_weighting_scheme calc
_refine_ls_wR_factor_gt 0.1128
_refine_ls_wR_factor_ref 0.1331
_reflns_number_gt 1934
_reflns_number_total 3145
_reflns_threshold_expression I>2sigma(I)
_cod_data_source_file zq2042.cif
_cod_data_source_block I
_cod_original_sg_symbol_H-M 'P 21/c'
_cod_database_code 2226750
_cod_database_fobs_code 2226750

loop_
_symmetry_equiv_pos_as_xyz
'x, y, z'
'-x, y+1/2, -z+1/2'
'-x, -y, -z'
'x, -y-1/2, z-1/2'

loop_
_atom_site_type_symbol
_atom_site_label
_atom_site_fract_x
_atom_site_fract_y
_atom_site_fract_z
_atom_site_U_iso_or_equiv
_atom_site_adp_type
_atom_site_calc_flag
_atom_site_refinement_flags
_atom_site_occupancy
_atom_site_disorder_assembly
_atom_site_disorder_group
C C1 0.79340(17) 1.2879(2) 0.11911(11) 0.0503(4) Uani d . 1 . .
C C2 0.86997(19) 1.2531(3) 0.18661(11) 0.0628(5) Uani d . 1 . .
H H2 0.9052 1.1435 0.1942 0.075 Uiso calc R 1 . .
C C3 0.8939(2) 1.3819(4) 0.24275(14) 0.0784(7) Uani d . 1 . .
H H3 0.9448 1.3584 0.2884 0.094 Uiso calc R 1 . .
C C4 0.8430(2) 1.5442(4) 0.23149(16) 0.0832(8) Uani d . 1 . .
H H4 0.8600 1.6308 0.2692 0.100 Uiso calc R 1 . .
C C5 0.7671(2) 1.5788(3) 0.16450(15) 0.0755(7) Uani d . 1 . .
H H5 0.7329 1.6890 0.1570 0.091 Uiso calc R 1 . .
C C6 0.74101(18) 1.4516(3) 0.10811(13) 0.0598(5) Uani d . 1 . .
H H6 0.6887 1.4753 0.0631 0.072 Uiso calc R 1 . .
C C7 0.83098(17) 1.0057(2) 0.04804(11) 0.0494(4) Uani d . 1 . .
C C8 0.76317(16) 0.9266(2) -0.01917(10) 0.0477(4) Uani d . 1 . .
C C9 0.66731(17) 1.0489(3) -0.04361(11) 0.0529(5) Uani d . 1 . .
C C10 0.5737(2) 1.0478(3) -0.11395(13) 0.0757(7) Uani d . 1 . .
H H10A 0.5098 0.9640 -0.1054 0.114 Uiso calc R 1 . .
H H10B 0.6145 1.0178 -0.1610 0.114 Uiso calc R 1 . .
H H10C 0.5369 1.1610 -0.1204 0.114 Uiso calc R 1 . .
C C11 0.79841(15) 0.7652(2) -0.04839(10) 0.0453(4) Uani d . 1 . .
C C12 0.71716(18) 0.6668(2) -0.10479(10) 0.0510(5) Uani d . 1 . .
C C13 0.59548(17) 0.6410(3) -0.10780(11) 0.0566(5) Uani d . 1 . .
H H13 0.5408 0.6837 -0.0720 0.068 Uiso calc R 1 . .
C C14 0.5636(2) 0.5375(3) -0.17468(13) 0.0728(6) Uani d . 1 . .
H H14 0.4841 0.4988 -0.1915 0.087 Uiso calc R 1 . .
C C15 0.6675(2) 0.5054(3) -0.20900(13) 0.0743(6) Uani d . 1 . .
H H15 0.6733 0.4402 -0.2551 0.089 Uiso calc R 1 . .
C C16 0.95252(16) 0.5224(2) -0.03384(11) 0.0498(5) Uani d . 1 . .
H H16A 0.9908 0.5153 -0.0843 0.060 Uiso calc R 1 . .
H H16B 0.8836 0.4408 -0.0350 0.060 Uiso calc R 1 . .
H H3A 0.9502(18) 0.768(3) 0.0148(12) 0.072(6) Uiso d . 1 . .
N N1 0.76746(14) 1.1578(2) 0.06110(8) 0.0525(4) Uani d . 1 . .
N N2 0.67014(15) 1.1852(2) 0.00285(9) 0.0586(4) Uani d . 1 . .
N N3 0.90719(14) 0.6974(2) -0.02175(10) 0.0523(4) Uani d . 1 . .
O O1 0.92691(12) 0.95452(17) 0.08686(8) 0.0615(4) Uani d . 1 . .
O O2 0.76644(13) 0.5832(2) -0.16638(8) 0.0703(4) Uani d . 1 . .

loop_
_atom_site_aniso_label
_atom_site_aniso_U_11
_atom_site_aniso_U_22
_atom_site_aniso_U_33
_atom_site_aniso_U_12
_atom_site_aniso_U_13
_atom_site_aniso_U_23
C1 0.0526(10) 0.0503(11) 0.0489(10) -0.0084(9) 0.0096(8) -0.0029(9)
C2 0.0687(13) 0.0644(13) 0.0550(11) -0.0098(11) 0.0030(10) -0.0045(10)
C3 0.0795(15) 0.0934(19) 0.0622(14) -0.0174(14) 0.0041(11) -0.0200(13)
C4 0.0753(15) 0.0879(19) 0.0887(18) -0.0172(14) 0.0219(14) -0.0418(15)
C5 0.0656(13) 0.0618(14) 0.1014(18) -0.0080(11) 0.0215(13) -0.0244(13)
C6 0.0572(11) 0.0562(12) 0.0673(12) -0.0035(10) 0.0143(10) -0.0061(10)
C7 0.0528(10) 0.0465(10) 0.0481(10) 0.0005(9) -0.0017(8) 0.0039(8)
C8 0.0505(10) 0.0465(10) 0.0452(9) 0.0000(8) -0.0029(8) 0.0006(8)
C9 0.0550(11) 0.0534(11) 0.0490(10) 0.0044(9) -0.0051(8) 0.0015(9)
C10 0.0822(15) 0.0761(16) 0.0647(13) 0.0176(13) -0.0249(11) -0.0040(12)
C11 0.0472(10) 0.0460(10) 0.0426(9) -0.0017(8) 0.0022(8) 0.0051(8)
C12 0.0622(12) 0.0480(10) 0.0425(9) -0.0011(9) 0.0002(8) -0.0025(8)
C13 0.0475(10) 0.0667(13) 0.0559(11) 0.0026(9) 0.0049(8) -0.0122(10)
C14 0.0565(12) 0.0862(17) 0.0741(14) -0.0062(12) -0.0086(11) -0.0161(12)
C15 0.0718(14) 0.0852(16) 0.0641(13) -0.0018(13) -0.0076(11) -0.0288(12)
C16 0.0482(10) 0.0454(10) 0.0561(11) -0.0007(8) 0.0052(8) -0.0022(8)
N1 0.0594(9) 0.0474(9) 0.0494(9) 0.0036(8) -0.0063(7) -0.0026(7)
N2 0.0625(10) 0.0552(10) 0.0564(9) 0.0090(8) -0.0087(8) -0.0015(8)
N3 0.0497(9) 0.0426(9) 0.0636(10) -0.0014(7) -0.0020(8) -0.0042(8)
O1 0.0619(8) 0.0561(8) 0.0635(8) 0.0046(7) -0.0177(7) -0.0037(7)
O2 0.0630(9) 0.0847(11) 0.0632(9) 0.0002(8) 0.0047(7) -0.0147(8)

loop_
_atom_type_symbol
_atom_type_description
_atom_type_scat_dispersion_real
_atom_type_scat_dispersion_imag
_atom_type_scat_source
C C 0.0033 0.0016 'International Tables Vol C Tables 4.2.6.8 and 6.1.1.4'
H H 0.0000 0.0000 'International Tables Vol C Tables 4.2.6.8 and 6.1.1.4'
N N 0.0061 0.0033 'International Tables Vol C Tables 4.2.6.8 and 6.1.1.4'
O O 0.0106 0.0060 'International Tables Vol C Tables 4.2.6.8 and 6.1.1.4'

loop_
_geom_angle_atom_site_label_1
_geom_angle_atom_site_label_2
_geom_angle_atom_site_label_3
_geom_angle_site_symmetry_1
_geom_angle_site_symmetry_3
_geom_angle
_geom_angle_publ_flag
C2 C1 C6 . . 119.95(18) ?
C2 C1 N1 . . 120.52(18) ?
C6 C1 N1 . . 119.54(17) ?
C3 C2 C1 . . 119.7(2) ?
C3 C2 H2 . . 120.2 ?
C1 C2 H2 . . 120.2 ?
C4 C3 C2 . . 120.4(2) ?
C4 C3 H3 . . 119.8 ?
C2 C3 H3 . . 119.8 ?
C5 C4 C3 . . 119.9(2) ?
C5 C4 H4 . . 120.0 ?
C3 C4 H4 . . 120.0 ?
C4 C5 C6 . . 120.6(2) ?
C4 C5 H5 . . 119.7 ?
C6 C5 H5 . . 119.7 ?
C5 C6 C1 . . 119.5(2) ?
C5 C6 H6 . . 120.3 ?
C1 C6 H6 . . 120.3 ?
O1 C7 N1 . . 125.83(17) ?
O1 C7 C8 . . 129.37(17) ?
N1 C7 C8 . . 104.79(15) ?
C11 C8 C9 . . 133.55(16) ?
C11 C8 C7 . . 121.23(16) ?
C9 C8 C7 . . 105.20(16) ?
N2 C9 C8 . . 111.62(16) ?
N2 C9 C10 . . 117.60(17) ?
C8 C9 C10 . . 130.68(18) ?
C9 C10 H10A . . 109.5 ?
C9 C10 H10B . . 109.5 ?
H10A C10 H10B . . 109.5 ?
C9 C10 H10C . . 109.5 ?
H10A C10 H10C . . 109.5 ?
H10B C10 H10C . . 109.5 ?
N3 C11 C8 . . 118.92(16) ?
N3 C11 C12 . . 119.25(17) ?
C8 C11 C12 . . 121.79(16) ?
C13 C12 O2 . . 109.65(16) ?
C13 C12 C11 . . 130.61(17) ?
O2 C12 C11 . . 119.74(16) ?
C12 C13 C14 . . 107.65(18) ?
C12 C13 H13 . . 126.2 ?
C14 C13 H13 . . 126.2 ?
C15 C14 C13 . . 106.94(18) ?
C15 C14 H14 . . 126.5 ?
C13 C14 H14 . . 126.5 ?
C14 C15 O2 . . 109.74(18) ?
C14 C15 H15 . . 125.1 ?
O2 C15 H15 . . 125.1 ?
N3 C16 C16 . 3_765 108.70(18) ?
N3 C16 H16A . . 109.9 ?
C16 C16 H16A 3_765 . 109.9 ?
N3 C16 H16B . . 109.9 ?
C16 C16 H16B 3_765 . 109.9 ?
H16A C16 H16B . . 108.3 ?
C7 N1 N2 . . 111.73(14) ?
C7 N1 C1 . . 129.44(15) ?
N2 N1 C1 . . 118.64(15) ?
C9 N2 N1 . . 106.47(15) ?
C11 N3 C16 . . 127.80(16) ?
C11 N3 H3A . . 112.4(12) ?
C16 N3 H3A . . 119.0(13) ?
C12 O2 C15 . . 106.01(15) ?

loop_
_geom_bond_atom_site_label_1
_geom_bond_atom_site_label_2
_geom_bond_site_symmetry_2
_geom_bond_distance
_geom_bond_publ_flag
C1 C2 . 1.382(3) ?
C1 C6 . 1.387(3) ?
C1 N1 . 1.413(2) ?
C2 C3 . 1.382(3) ?
C2 H2 . 0.9300 ?
C3 C4 . 1.372(4) ?
C3 H3 . 0.9300 ?
C4 C5 . 1.371(4) ?
C4 H4 . 0.9300 ?
C5 C6 . 1.379(3) ?
C5 H5 . 0.9300 ?
C6 H6 . 0.9300 ?
C7 O1 . 1.246(2) ?
C7 N1 . 1.380(2) ?
C7 C8 . 1.438(2) ?
C8 C11 . 1.398(3) ?
C8 C9 . 1.435(2) ?
C9 N2 . 1.307(2) ?
C9 C10 . 1.500(2) ?
C10 H10A . 0.9600 ?
C10 H10B . 0.9600 ?
C10 H10C . 0.9600 ?
C11 N3 . 1.330(2) ?
C11 C12 . 1.457(2) ?
C12 C13 . 1.320(2) ?
C12 O2 . 1.358(2) ?
C13 C14 . 1.402(3) ?
C13 H13 . 0.9300 ?
C14 C15 . 1.315(3) ?
C14 H14 . 0.9300 ?
C15 O2 . 1.378(2) ?
C15 H15 . 0.9300 ?
C16 N3 . 1.452(2) ?
C16 C16 3_765 1.516(3) ?
C16 H16A . 0.9700 ?
C16 H16B . 0.9700 ?
N1 N2 . 1.399(2) ?
N3 H3A . 0.92(2) ?

loop_
_geom_hbond_atom_site_label_D
_geom_hbond_atom_site_label_H
_geom_hbond_atom_site_label_A
_geom_hbond_site_symmetry_A
_geom_hbond_distance_DH
_geom_hbond_distance_HA
_geom_hbond_distance_DA
_geom_hbond_angle_DHA
N3 H3A O1 1 0.92(2) 1.91(2) 2.693(2) 142.0(17)
C16 H16A Cg3 3_556 0.97 2.70 3.575(2) 151
C3 H3 O1 2_755 0.93 2.54 3.389(2) 152

loop_
_geom_torsion_atom_site_label_1
_geom_torsion_atom_site_label_2
_geom_torsion_atom_site_label_3
_geom_torsion_atom_site_label_4
_geom_torsion_site_symmetry_1
_geom_torsion_site_symmetry_2
_geom_torsion_site_symmetry_3
_geom_torsion_site_symmetry_4
_geom_torsion
_geom_torsion_publ_flag
C6 C1 C2 C3 . . . . -0.1(3) ?
N1 C1 C2 C3 . . . . -179.80(18) ?
C1 C2 C3 C4 . . . . -0.6(3) ?
C2 C3 C4 C5 . . . . 0.6(4) ?
C3 C4 C5 C6 . . . . 0.1(3) ?
C4 C5 C6 C1 . . . . -0.7(3) ?
C2 C1 C6 C5 . . . . 0.7(3) ?
N1 C1 C6 C5 . . . . -179.56(17) ?
O1 C7 C8 C11 . . . . 3.0(3) ?
N1 C7 C8 C11 . . . . -177.92(16) ?
O1 C7 C8 C9 . . . . -175.32(19) ?
N1 C7 C8 C9 . . . . 3.75(19) ?
C11 C8 C9 N2 . . . . -179.9(2) ?
C7 C8 C9 N2 . . . . -1.9(2) ?
C11 C8 C9 C10 . . . . -3.7(4) ?
C7 C8 C9 C10 . . . . 174.3(2) ?
C9 C8 C11 N3 . . . . 167.09(19) ?
C7 C8 C11 N3 . . . . -10.7(3) ?
C9 C8 C11 C12 . . . . -15.3(3) ?
C7 C8 C11 C12 . . . . 166.92(16) ?
N3 C11 C12 C13 . . . . 136.6(2) ?
C8 C11 C12 C13 . . . . -41.0(3) ?
N3 C11 C12 O2 . . . . -43.3(2) ?
C8 C11 C12 O2 . . . . 139.07(18) ?
O2 C12 C13 C14 . . . . -0.6(2) ?
C11 C12 C13 C14 . . . . 179.5(2) ?
C12 C13 C14 C15 . . . . 0.0(3) ?
C13 C14 C15 O2 . . . . 0.6(3) ?
O1 C7 N1 N2 . . . . 174.61(17) ?
C8 C7 N1 N2 . . . . -4.5(2) ?
O1 C7 N1 C1 . . . . -0.1(3) ?
C8 C7 N1 C1 . . . . -179.26(17) ?
C2 C1 N1 C7 . . . . -19.0(3) ?
C6 C1 N1 C7 . . . . 161.30(18) ?
C2 C1 N1 N2 . . . . 166.60(16) ?
C6 C1 N1 N2 . . . . -13.1(2) ?
C8 C9 N2 N1 . . . . -0.8(2) ?
C10 C9 N2 N1 . . . . -177.56(17) ?
C7 N1 N2 C9 . . . . 3.4(2) ?
C1 N1 N2 C9 . . . . 178.82(16) ?
C8 C11 N3 C16 . . . . 169.17(17) ?
C12 C11 N3 C16 . . . . -8.5(3) ?
C16 C16 N3 C11 3_765 . . . -154.74(19) ?
C13 C12 O2 C15 . . . . 0.9(2) ?
C11 C12 O2 C15 . . . . -179.14(18) ?
C14 C15 O2 C12 . . . . -0.9(3) ?
